data_7031244
loop_
_publ_author_name
'Saha, Manideepa'
'Nasani, Rajendar'
'Das, Mriganka'
'Mahata, Arup'
'Pathak, Biswarup'
'Mobin, Shaikh M.'
'Carrella, Luca M.'
'Rentschler, Eva'
'Mukhopadhyay, Suman'

_publ_section_title
;
 Limiting nuclearity in formation of polynuclear metal complexes through
 [2 + 3] cycloaddition: synthesis and magnetic properties of tri- and
 pentanuclear metal complexes.
;
_journal_issue 21
_journal_name_full 'Dalton transactions (Cambridge, England : 2003)'
_journal_page_first 8083
_journal_page_last 8093
_journal_paper_doi 10.1039/c4dt00378k
_journal_volume 43
_journal_year 2014
_chemical_formula_sum 'C11 H14 Cl N5 Ni O'
_chemical_formula_weight 326.43
_chemical_name_systematic
;
 ?
;
_space_group_IT_number 14
_symmetry_cell_setting monoclinic
_symmetry_space_group_name_Hall '-P 2ybc'
_symmetry_space_group_name_H-M 'P 1 21/c 1'
_atom_sites_solution_hydrogens geom
_atom_sites_solution_primary direct
_atom_sites_solution_secondary difmap
_audit_creation_method SHELXL-97
_cell_angle_alpha 90.00
_cell_angle_beta 100.933(3)
_cell_angle_gamma 90.00
_cell_formula_units_Z 4
_cell_length_a 9.4997(3)
_cell_length_b 12.1258(4)
_cell_length_c 11.8494(4)
_cell_measurement_reflns_used 7111
_cell_measurement_temperature 150(2)
_cell_measurement_theta_max 32.2397
_cell_measurement_theta_min 3.0284
_cell_volume 1340.18(8)
_computing_cell_refinement 'CrysAlis RED, Oxford Diffraction Ltd.,'
_computing_data_collection 'CrysAlis CCD, Oxford Diffraction Ltd.,'
_computing_data_reduction 'CrysAlis RED, Oxford Diffraction Ltd.,'
_computing_molecular_graphics Ortep3
_computing_publication_material Shelx97
_computing_structure_refinement 'SHELXL-97 (Sheldrick, 1997)'
_computing_structure_solution 'SHELXS-97 (Sheldrick, 1997)'
_diffrn_ambient_temperature 150(2)
_diffrn_detector_area_resol_mean 15.9948
_diffrn_measured_fraction_theta_full 0.999
_diffrn_measured_fraction_theta_max 0.999
_diffrn_measurement_device_type 'OXFORD DIFFRACTION SUPER NOVA'
_diffrn_measurement_method \w/q-scan
_diffrn_radiation_monochromator graphite
_diffrn_radiation_source 'Micro-Focus (Mo) X-ray Source'
_diffrn_radiation_type MoK\a
_diffrn_radiation_wavelength 0.71073
_diffrn_reflns_av_R_equivalents 0.0214
_diffrn_reflns_av_sigmaI/netI 0.0181
_diffrn_reflns_limit_h_max 9
_diffrn_reflns_limit_h_min -11
_diffrn_reflns_limit_k_max 12
_diffrn_reflns_limit_k_min -14
_diffrn_reflns_limit_l_max 14
_diffrn_reflns_limit_l_min -14
_diffrn_reflns_number 8391
_diffrn_reflns_theta_full 25.00
_diffrn_reflns_theta_max 25.00
_diffrn_reflns_theta_min 3.03
_exptl_absorpt_coefficient_mu 1.646
_exptl_absorpt_correction_T_max 0.7135
_exptl_absorpt_correction_T_min 0.6127
_exptl_absorpt_correction_type multi-scan
_exptl_absorpt_process_details
;
CrysAlis RED, Oxford Diffraction Ltd.,
Version 1.171.31.7 (release 18-10-2006 CrysAlis171 .NET)
(compiled Oct 18 2006,16:28:17)
Empirical absorption correction using spherical harmonics,
 implemented in SCALE3 ABSPACK scaling algorithm.
;
_exptl_crystal_colour orange
_exptl_crystal_density_diffrn 1.618
_exptl_crystal_density_method 'not measured'
_exptl_crystal_description block
_exptl_crystal_F_000 672
_exptl_crystal_size_max 0.33
_exptl_crystal_size_mid 0.28
_exptl_crystal_size_min 0.22
_refine_diff_density_max 2.069
_refine_diff_density_min -0.498
_refine_diff_density_rms 0.120
_refine_ls_extinction_method none
_refine_ls_goodness_of_fit_ref 1.153
_refine_ls_hydrogen_treatment riding
_refine_ls_matrix_type full
_refine_ls_number_parameters 174
_refine_ls_number_reflns 2357
_refine_ls_number_restraints 0
_refine_ls_restrained_S_all 1.153
_refine_ls_R_factor_all 0.0492
_refine_ls_R_factor_gt 0.0478
_refine_ls_shift/su_max 0.000
_refine_ls_shift/su_mean 0.000
_refine_ls_structure_factor_coef Fsqd
_refine_ls_weighting_details 'calc w=1/[\s^2^(Fo^2^)+(0.0515P)^2^+8.2043P] where P=(Fo^2^+2Fc^2^)/3'
_refine_ls_weighting_scheme calc
_refine_ls_wR_factor_gt 0.1408
_refine_ls_wR_factor_ref 0.1416
_reflns_number_gt 2222
_reflns_number_total 2357
_reflns_threshold_expression >2sigma(I)
_cod_data_source_file c4dt00378k2.cif
_cod_data_source_block 3
_cod_depositor_comments
;
The following automatic conversions were performed:

'_symmetry_cell_setting' value 'Monoclinic' changed to 'monoclinic'
according to
/usr/data/users/saulius/crontab/automatic-downloads/current/RSC/lib/dictionaries/cif_core.dic
dictionary named 'cif_core.dic' version 2.4.2 from 2011-04-26.

Automatic conversion script
Id: cif_fix_values 2281 2013-09-26 08:29:07Z andrius 
;
_cod_original_sg_symbol_H-M 'P 21/c'
_cod_database_code 7031244

loop_
_symmetry_equiv_pos_as_xyz
'x, y, z'
'-x, y+1/2, -z+1/2'
'-x, -y, -z'
'x, -y-1/2, z-1/2'

loop_
_atom_site_label
_atom_site_type_symbol
_atom_site_fract_x
_atom_site_fract_y
_atom_site_fract_z
_atom_site_U_iso_or_equiv
_atom_site_adp_type
_atom_site_occupancy
_atom_site_symmetry_multiplicity
_atom_site_calc_flag
_atom_site_refinement_flags
Ni1 Ni 0.23915(6) 0.24569(5) 0.26591(5) 0.0155(2) Uani 1 1 d .
Cl1 Cl -0.33334(13) 0.05185(11) 0.53107(11) 0.0287(3) Uani 1 1 d .
O1 O 0.1017(3) 0.2974(3) 0.3426(3) 0.0218(7) Uani 1 1 d .
N1 N 0.3931(4) 0.1931(3) 0.1912(3) 0.0194(8) Uani 1 1 d .
N2 N 0.1571(4) 0.1070(3) 0.2390(3) 0.0187(8) Uani 1 1 d .
N3 N 0.3269(4) 0.3871(3) 0.2815(4) 0.0240(9) Uani 1 1 d .
N4 N 0.2938(4) 0.4568(3) 0.3443(3) 0.0217(9) Uani 1 1 d .
N5 N 0.2683(5) 0.5275(4) 0.4024(4) 0.0328(11) Uani 1 1 d .
C1 C 0.0087(5) 0.2371(4) 0.3850(4) 0.0174(9) Uani 1 1 d .
C2 C -0.0653(5) 0.2863(4) 0.4648(4) 0.0224(10) Uani 1 1 d .
H2 H -0.0443 0.3606 0.4873 0.027 Uiso 1 1 calc R
C3 C -0.1664(5) 0.2302(4) 0.5107(4) 0.0238(10) Uani 1 1 d .
H3 H -0.2149 0.2654 0.5640 0.029 Uiso 1 1 calc R
C4 C -0.1972(5) 0.1209(4) 0.4785(4) 0.0213(10) Uani 1 1 d .
C5 C -0.1274(5) 0.0683(4) 0.4029(4) 0.0199(10) Uani 1 1 d .
H5 H -0.1494 -0.0063 0.3821 0.024 Uiso 1 1 calc R
C6 C -0.0224(5) 0.1255(4) 0.3558(4) 0.0178(9) Uani 1 1 d .
C7 C 0.0514(5) 0.0669(4) 0.2796(4) 0.0198(10) Uani 1 1 d .
H7 H 0.0205 -0.0058 0.2576 0.024 Uiso 1 1 calc R
C8 C 0.2281(5) 0.0376(4) 0.1637(4) 0.0255(11) Uani 1 1 d .
H8A H 0.1855 0.0508 0.0819 0.031 Uiso 1 1 calc R
H8B H 0.2175 -0.0415 0.1810 0.031 Uiso 1 1 calc R
C9 C 0.3838(5) 0.0702(4) 0.1881(4) 0.0247(11) Uani 1 1 d .
H9A H 0.4318 0.0392 0.2628 0.030 Uiso 1 1 calc R
H9B H 0.4322 0.0409 0.1274 0.030 Uiso 1 1 calc R
C10 C 0.5394(5) 0.2248(5) 0.2534(5) 0.0293(12) Uani 1 1 d .
H10A H 0.6118 0.1875 0.2181 0.044 Uiso 1 1 calc R
H10B H 0.5510 0.2027 0.3342 0.044 Uiso 1 1 calc R
H10C H 0.5514 0.3048 0.2487 0.044 Uiso 1 1 calc R
C11 C 0.3711(6) 0.2384(4) 0.0727(4) 0.0273(11) Uani 1 1 d .
H11A H 0.3860 0.3183 0.0761 0.041 Uiso 1 1 calc R
H11B H 0.2732 0.2223 0.0328 0.041 Uiso 1 1 calc R
H11C H 0.4396 0.2043 0.0310 0.041 Uiso 1 1 calc R

loop_
_atom_site_aniso_label
_atom_site_aniso_U_11
_atom_site_aniso_U_22
_atom_site_aniso_U_33
_atom_site_aniso_U_23
_atom_site_aniso_U_13
_atom_site_aniso_U_12
Ni1 0.0135(3) 0.0159(3) 0.0176(3) -0.0008(2) 0.0045(2) -0.0001(2)
Cl1 0.0221(6) 0.0312(7) 0.0359(7) 0.0048(5) 0.0138(5) -0.0037(5)
O1 0.0202(16) 0.0195(17) 0.0278(18) -0.0022(14) 0.0098(14) -0.0029(13)
N1 0.0170(19) 0.024(2) 0.0173(19) 0.0001(16) 0.0028(15) 0.0003(16)
N2 0.0190(19) 0.017(2) 0.0205(19) -0.0038(16) 0.0054(16) 0.0006(16)
N3 0.024(2) 0.021(2) 0.030(2) -0.0038(18) 0.0132(18) -0.0034(17)
N4 0.021(2) 0.020(2) 0.026(2) 0.0043(19) 0.0065(17) -0.0058(17)
N5 0.046(3) 0.022(2) 0.035(3) -0.005(2) 0.019(2) -0.003(2)
C1 0.011(2) 0.020(2) 0.021(2) 0.0002(18) 0.0020(18) 0.0005(17)
C2 0.019(2) 0.021(2) 0.028(3) -0.004(2) 0.0062(19) -0.0003(19)
C3 0.021(2) 0.024(2) 0.027(3) -0.001(2) 0.007(2) 0.004(2)
C4 0.014(2) 0.024(3) 0.027(3) 0.005(2) 0.0068(19) -0.0002(19)
C5 0.016(2) 0.019(2) 0.024(2) 0.0006(19) 0.0026(18) -0.0018(18)
C6 0.014(2) 0.019(2) 0.021(2) -0.0001(18) 0.0029(18) 0.0001(18)
C7 0.017(2) 0.018(2) 0.024(2) -0.0030(19) 0.0022(18) -0.0029(18)
C8 0.030(3) 0.020(2) 0.030(3) -0.007(2) 0.015(2) -0.001(2)
C9 0.025(2) 0.023(3) 0.029(3) 0.000(2) 0.012(2) 0.004(2)
C10 0.016(2) 0.040(3) 0.033(3) -0.004(2) 0.005(2) 0.001(2)
C11 0.029(3) 0.036(3) 0.019(2) 0.004(2) 0.010(2) 0.000(2)

loop_
_atom_type_symbol
_atom_type_description
_atom_type_scat_dispersion_real
_atom_type_scat_dispersion_imag
_atom_type_scat_source
C C 0.0033 0.0016 'International Tables Vol C Tables 4.2.6.8 and 6.1.1.4'
H H 0.0000 0.0000 'International Tables Vol C Tables 4.2.6.8 and 6.1.1.4'
N N 0.0061 0.0033 'International Tables Vol C Tables 4.2.6.8 and 6.1.1.4'
O O 0.0106 0.0060 'International Tables Vol C Tables 4.2.6.8 and 6.1.1.4'
Cl Cl 0.1484 0.1585 'International Tables Vol C Tables 4.2.6.8 and 6.1.1.4'
Ni Ni 0.3393 1.1124 'International Tables Vol C Tables 4.2.6.8 and 6.1.1.4'

loop_
_geom_angle_atom_site_label_1
_geom_angle_atom_site_label_2
_geom_angle_atom_site_label_3
_geom_angle
O1 Ni1 N2 94.55(16)
O1 Ni1 N3 89.08(16)
N2 Ni1 N3 175.39(17)
O1 Ni1 N1 176.99(15)
N2 Ni1 N1 87.28(17)
N3 Ni1 N1 89.21(17)
C1 O1 Ni1 126.2(3)
C11 N1 C9 110.4(4)
C11 N1 C10 108.8(4)
C9 N1 C10 108.3(4)
C11 N1 Ni1 108.9(3)
C9 N1 Ni1 106.9(3)
C10 N1 Ni1 113.5(3)
C7 N2 C8 119.2(4)
C7 N2 Ni1 127.6(3)
C8 N2 Ni1 113.2(3)
N4 N3 Ni1 122.1(3)
N5 N4 N3 175.9(5)
O1 C1 C2 118.4(4)
O1 C1 C6 124.1(4)
C2 C1 C6 117.5(4)
C3 C2 C1 122.1(5)
C3 C2 H2 119.0
C1 C2 H2 119.0
C2 C3 C4 119.3(5)
C2 C3 H3 120.4
C4 C3 H3 120.4
C5 C4 C3 121.3(4)
C5 C4 Cl1 119.5(4)
C3 C4 Cl1 119.2(4)
C4 C5 C6 119.7(4)
C4 C5 H5 120.1
C6 C5 H5 120.1
C5 C6 C1 120.2(4)
C5 C6 C7 118.2(4)
C1 C6 C7 121.7(4)
N2 C7 C6 123.9(4)
N2 C7 H7 118.1
C6 C7 H7 118.1
N2 C8 C9 106.2(4)
N2 C8 H8A 110.5
C9 C8 H8A 110.5
N2 C8 H8B 110.5
C9 C8 H8B 110.5
H8A C8 H8B 108.7
N1 C9 C8 108.6(4)
N1 C9 H9A 110.0
C8 C9 H9A 110.0
N1 C9 H9B 110.0
C8 C9 H9B 110.0
H9A C9 H9B 108.4
N1 C10 H10A 109.5
N1 C10 H10B 109.5
H10A C10 H10B 109.5
N1 C10 H10C 109.5
H10A C10 H10C 109.5
H10B C10 H10C 109.5
N1 C11 H11A 109.5
N1 C11 H11B 109.5
H11A C11 H11B 109.5
N1 C11 H11C 109.5
H11A C11 H11C 109.5
H11B C11 H11C 109.5

loop_
_geom_bond_atom_site_label_1
_geom_bond_atom_site_label_2
_geom_bond_distance
Ni1 O1 1.836(3)
Ni1 N2 1.855(4)
Ni1 N3 1.900(4)
Ni1 N1 1.955(4)
Cl1 C4 1.751(5)
O1 C1 1.318(6)
N1 C11 1.485(6)
N1 C9 1.493(6)
N1 C10 1.495(6)
N2 C7 1.288(6)
N2 C8 1.479(6)
N3 N4 1.206(6)
N4 N5 1.154(6)
C1 C2 1.413(7)
C1 C6 1.414(7)
C2 C3 1.371(7)
C2 H2 0.9500
C3 C4 1.395(7)
C3 H3 0.9500
C4 C5 1.369(7)
C5 C6 1.414(6)
C5 H5 0.9500
C6 C7 1.432(6)
C7 H7 0.9500
C8 C9 1.505(7)
C8 H8A 0.9900
C8 H8B 0.9900
C9 H9A 0.9900
C9 H9B 0.9900
C10 H10A 0.9800
C10 H10B 0.9800
C10 H10C 0.9800
C11 H11A 0.9800
C11 H11B 0.9800
C11 H11C 0.9800

loop_
_geom_torsion_atom_site_label_1
_geom_torsion_atom_site_label_2
_geom_torsion_atom_site_label_3
_geom_torsion_atom_site_label_4
_geom_torsion
N2 Ni1 O1 C1 15.7(4)
N3 Ni1 O1 C1 -167.1(4)
N1 Ni1 O1 C1 -112(3)
O1 Ni1 N1 C11 -130(3)
N2 Ni1 N1 C11 102.8(3)
N3 Ni1 N1 C11 -74.2(3)
O1 Ni1 N1 C9 111(3)
N2 Ni1 N1 C9 -16.5(3)
N3 Ni1 N1 C9 166.4(3)
O1 Ni1 N1 C10 -8(3)
N2 Ni1 N1 C10 -135.8(4)
N3 Ni1 N1 C10 47.1(4)
O1 Ni1 N2 C7 -8.2(4)
N3 Ni1 N2 C7 -150(2)
N1 Ni1 N2 C7 169.4(4)
O1 Ni1 N2 C8 173.2(3)
N3 Ni1 N2 C8 31(2)
N1 Ni1 N2 C8 -9.2(3)
O1 Ni1 N3 N4 12.1(4)
N2 Ni1 N3 N4 154.2(19)
N1 Ni1 N3 N4 -165.4(4)
Ni1 N3 N4 N5 180(100)
Ni1 O1 C1 C2 164.7(3)
Ni1 O1 C1 C6 -15.2(6)
O1 C1 C2 C3 178.3(4)
C6 C1 C2 C3 -1.7(7)
C1 C2 C3 C4 0.3(7)
C2 C3 C4 C5 0.7(7)
C2 C3 C4 Cl1 -176.5(4)
C3 C4 C5 C6 -0.3(7)
Cl1 C4 C5 C6 176.9(3)
C4 C5 C6 C1 -1.1(7)
C4 C5 C6 C7 178.2(4)
O1 C1 C6 C5 -177.9(4)
C2 C1 C6 C5 2.1(6)
O1 C1 C6 C7 2.7(7)
C2 C1 C6 C7 -177.3(4)
C8 N2 C7 C6 178.1(4)
Ni1 N2 C7 C6 -0.4(7)
C5 C6 C7 N2 -173.9(4)
C1 C6 C7 N2 5.4(7)
C7 N2 C8 C9 -146.5(4)
Ni1 N2 C8 C9 32.3(5)
C11 N1 C9 C8 -80.1(5)
C10 N1 C9 C8 160.9(4)
Ni1 N1 C9 C8 38.3(4)
N2 C8 C9 N1 -45.4(5)
